data_7225501
loop_
_publ_author_name
'Sosnovskikh, Vyacheslav'
'Korotaev, Vladislav'
'Kutyashev, Igor'
'Barkov, Alexey'
'Safrygin, Alexander'

_publ_section_title
;
 One-pot synthesis of functionalized benzo[c]coumarins and their
 precursors via the reaction of 2-(polyfluoroalkyl)chromones with
 4-alkyl-3-cyanocoumarins
;
_journal_name_full 'RSC Adv.'
_journal_paper_doi 10.1039/C6RA12492E
_journal_year 2016
_chemical_formula_moiety 'C24 H15 F3 N3 O8, C6 H16 N'
_chemical_formula_sum 'C30 H31 F3 N4 O8'
_chemical_formula_weight 632.59
_chemical_name_systematic
;
 ? 
;
_space_group_crystal_system triclinic
_space_group_IT_number 2
_space_group_name_Hall '-P 1'
_space_group_name_H-M_alt 'P -1'
_symmetry_space_group_name_Hall '-P 1'
_symmetry_space_group_name_H-M 'P -1'
_atom_sites_solution_hydrogens geom
_atom_sites_solution_primary direct
_atom_sites_solution_secondary difmap
_audit_creation_date 2015-12-04
_audit_creation_method
;
  Olex2 1.2-ac2
  (compiled 2012.03.27 svn.r2268, GUI svn.r4156)
;
_audit_update_record
;
2016-03-11 deposited with the CCDC.
2016-06-09 downloaded from the CCDC.
;
_cell_angle_alpha 116.093(6)
_cell_angle_beta 98.200(5)
_cell_angle_gamma 108.429(5)
_cell_formula_units_Z 2
_cell_length_a 11.5613(7)
_cell_length_b 12.0502(7)
_cell_length_c 13.5247(7)
_cell_measurement_reflns_used 3836
_cell_measurement_temperature 295(2)
_cell_measurement_theta_max 29.5990
_cell_measurement_theta_min 2.3500
_cell_volume 1515.1(2)
_computing_cell_refinement
;
CrysAlisPro, Agilent Technologies,
Version 1.171.36.28 (release 01-02-2013 CrysAlis171 .NET)
(compiled Feb  1 2013,16:14:44)
;
_computing_data_collection
;
CrysAlisPro, Agilent Technologies,
Version 1.171.36.28 (release 01-02-2013 CrysAlis171 .NET)
(compiled Feb  1 2013,16:14:44)
;
_computing_data_reduction
;
CrysAlisPro, Agilent Technologies,
Version 1.171.36.28 (release 01-02-2013 CrysAlis171 .NET)
(compiled Feb  1 2013,16:14:44)
;
_computing_molecular_graphics
;
O. V. Dolomanov, L. J. Bourhis, R. J. Gildea, J. A. K. Howard and H. Puschmann,
OLEX2: a complete structure solution, refinement and analysis program.
J. Appl. Cryst. (2009). 42, 339-341.
;
_computing_publication_material
;
O. V. Dolomanov, L. J. Bourhis, R. J. Gildea, J. A. K. Howard and H. Puschmann,
OLEX2: a complete structure solution, refinement and analysis program.
J. Appl. Cryst. (2009). 42, 339-341.
;
_computing_structure_refinement
;
SHELXL, G.M. Sheldrick, Acta Cryst.
(2008). A64, 112-122
;
_computing_structure_solution
;
SHELXS, G.M. Sheldrick, Acta Cryst.
(2008). A64, 112-122
;
_diffrn_ambient_temperature 295(2)
_diffrn_detector_area_resol_mean 15.9555
_diffrn_measured_fraction_theta_full 0.9999
_diffrn_measured_fraction_theta_max 0.8777
_diffrn_measurement_details
;
  1 omega   14.00   43.00   1.0000   11.6800
omega____ theta____ kappa____ phi______ frames
    -      -20.7924   77.0000  120.0000 29

  2 omega   17.00   43.00   1.0000   11.6800
omega____ theta____ kappa____ phi______ frames
    -      -20.7924   77.0000 -120.0000 26

  3 omega    5.00   47.00   1.0000   11.6800
omega____ theta____ kappa____ phi______ frames
    -      -20.7924   77.0000 -150.0000 42

  4 omega  -48.00  -18.00   1.0000   11.6800
omega____ theta____ kappa____ phi______ frames
    -      -20.7924   77.0000  120.0000 30

  5 omega   64.00   90.00   1.0000   11.6800
omega____ theta____ kappa____ phi______ frames
    -       23.2924   77.0000    0.0000 26

  6 omega   -7.00   71.00   1.0000   11.6800
omega____ theta____ kappa____ phi______ frames
    -       23.2924   77.0000 -150.0000 78

  7 omega   -7.00   85.00   1.0000   11.6800
omega____ theta____ kappa____ phi______ frames
    -       23.2924   77.0000  -30.0000 92

  8 omega   -7.00   92.00   1.0000   11.6800
omega____ theta____ kappa____ phi______ frames
    -       23.2924   77.0000   90.0000 99
;
_diffrn_measurement_device_type 'Xcalibur, Eos'
_diffrn_measurement_method '\w scans'
_diffrn_orient_matrix_UB_11 -0.0253844000
_diffrn_orient_matrix_UB_12 -0.0280109000
_diffrn_orient_matrix_UB_13 -0.0609451000
_diffrn_orient_matrix_UB_21 -0.0316655000
_diffrn_orient_matrix_UB_22 0.0437248000
_diffrn_orient_matrix_UB_23 0.0101925000
_diffrn_orient_matrix_UB_31 0.0552084000
_diffrn_orient_matrix_UB_32 0.0505253000
_diffrn_orient_matrix_UB_33 0.0032106000
_diffrn_radiation_monochromator graphite
_diffrn_radiation_type 'Mo K\a'
_diffrn_radiation_wavelength 0.7107
_diffrn_reflns_av_R_equivalents 0.0179
_diffrn_reflns_av_unetI/netI 0.0361
_diffrn_reflns_limit_h_max 16
_diffrn_reflns_limit_h_min -16
_diffrn_reflns_limit_k_max 17
_diffrn_reflns_limit_k_min -16
_diffrn_reflns_limit_l_max 19
_diffrn_reflns_limit_l_min -15
_diffrn_reflns_number 14609
_diffrn_reflns_theta_full 26.00
_diffrn_reflns_theta_max 30.67
_diffrn_reflns_theta_min 2.08
_diffrn_source 'Enhance (Mo) X-ray Source'
_exptl_absorpt_coefficient_mu 0.113
_exptl_absorpt_correction_T_max 1.00000
_exptl_absorpt_correction_T_min 0.89296
_exptl_absorpt_correction_type multi-scan
_exptl_absorpt_process_details
;
CrysAlisPro, Agilent Technologies,
Version 1.171.36.28 (release 01-02-2013 CrysAlis171 .NET)
(compiled Feb  1 2013,16:14:44)
Empirical absorption correction using spherical harmonics,
 implemented in SCALE3 ABSPACK scaling algorithm.
;
_exptl_crystal_colour yellow
_exptl_crystal_colour_primary yellow
_exptl_crystal_density_diffrn 1.387
_exptl_crystal_density_method 'not measured'
_exptl_crystal_description block
_exptl_crystal_F_000 660
_exptl_crystal_size_max 0.25
_exptl_crystal_size_mid 0.2
_exptl_crystal_size_min 0.15
_refine_diff_density_max 0.332
_refine_diff_density_min -0.258
_refine_diff_density_rms 0.045
_refine_ls_extinction_method none
_refine_ls_goodness_of_fit_ref 1.003
_refine_ls_hydrogen_treatment mixed
_refine_ls_matrix_type full
_refine_ls_number_parameters 424
_refine_ls_number_reflns 8251
_refine_ls_number_restraints 0
_refine_ls_restrained_S_all 1.003
_refine_ls_R_factor_all 0.0915
_refine_ls_R_factor_gt 0.0557
_refine_ls_shift/su_max 0.000
_refine_ls_shift/su_mean 0.000
_refine_ls_structure_factor_coef Fsqd
_refine_ls_weighting_details 'calc w=1/[\s^2^(Fo^2^)+(0.1100P)^2^+0.0800P] where P=(Fo^2^+2Fc^2^)/3'
_refine_ls_weighting_scheme calc
_refine_ls_wR_factor_gt 0.1617
_refine_ls_wR_factor_ref 0.1903
_reflns_number_gt 5266
_reflns_number_total 8251
_reflns_threshold_expression >2sigma(I)
_cod_data_source_file c6ra12492e2.cif
_cod_data_source_block exp_782
_cod_original_cell_volume 1515.13(15)
_cod_database_code 7225501
_reflns_odcompleteness_completeness 99.99
_reflns_odcompleteness_iscentric 1
_reflns_odcompleteness_theta 28.22

loop_
_space_group_symop_id
_space_group_symop_operation_xyz
1 'x, y, z'
2 '-x, -y, -z'

loop_
_atom_site_label
_atom_site_type_symbol
_atom_site_fract_x
_atom_site_fract_y
_atom_site_fract_z
_atom_site_U_iso_or_equiv
_atom_site_adp_type
_atom_site_occupancy
_atom_site_symmetry_multiplicity
_atom_site_calc_flag
_atom_site_refinement_flags
O6 O 0.31366(14) 0.57646(13) 0.01016(13) 0.0519(4) Uani 1 1 d .
C16 C 0.32077(14) 0.32867(15) -0.13778(14) 0.0313(3) Uani 1 1 d .
C13 C 0.18028(14) 0.09120(15) -0.13473(14) 0.0315(3) Uani 1 1 d .
O4 O -0.07606(13) -0.01989(12) -0.26934(12) 0.0509(4) Uani 1 1 d .
C12 C 0.17723(15) 0.21686(16) -0.05888(14) 0.0324(3) Uani 1 1 d .
C14 C 0.25352(15) 0.08887(16) -0.20845(14) 0.0337(3) Uani 1 1 d .
C17 C 0.39359(15) 0.45252(16) -0.13768(14) 0.0347(4) Uani 1 1 d .
C6 C 0.00834(15) -0.15759(15) -0.23268(14) 0.0309(3) Uani 1 1 d .
C11 C 0.24832(15) 0.33532(15) -0.06207(14) 0.0325(3) Uani 1 1 d .
C1 C -0.07847(15) -0.13696(16) -0.30205(14) 0.0340(3) Uani 1 1 d .
O7 O 0.18509(15) 0.48406(14) 0.08177(14) 0.0596(4) Uani 1 1 d .
C18 C 0.47166(16) 0.45998(18) -0.20653(15) 0.0396(4) Uani 1 1 d .
H18 H 0.4785 0.3812 -0.2568 0.048 Uiso 1 1 calc R
C9 C 0.10761(15) -0.03169(16) -0.12674(14) 0.0335(3) Uani 1 1 d .
C15 C 0.32204(16) 0.20481(16) -0.21085(15) 0.0358(4) Uani 1 1 d .
H15 H 0.3691 0.1994 -0.2618 0.043 Uiso 1 1 calc R
F1 F 0.36286(13) -0.01452(13) -0.32866(14) 0.0758(4) Uani 1 1 d .
N1 N 0.10519(17) 0.22257(17) 0.01168(15) 0.0484(4) Uani 1 1 d .
C5 C -0.00031(15) -0.28799(16) -0.26448(14) 0.0331(3) Uani 1 1 d .
F3 F 0.15953(13) -0.12625(12) -0.38357(11) 0.0745(4) Uani 1 1 d .
C3 C -0.18183(16) -0.38712(17) -0.44358(15) 0.0386(4) Uani 1 1 d .
N2 N -0.25879(18) -0.23486(17) -0.47753(15) 0.0534(4) Uani 1 1 d .
C2 C -0.16985(16) -0.25722(17) -0.40727(15) 0.0369(4) Uani 1 1 d .
C4 C -0.09428(16) -0.39792(16) -0.36959(15) 0.0367(4) Uani 1 1 d .
F2 F 0.28022(14) -0.10856(14) -0.23776(15) 0.0753(4) Uani 1 1 d .
N3 N -0.10300(17) -0.53484(15) -0.40531(15) 0.0485(4) Uani 1 1 d .
O5 O 0.13125(15) -0.02217(14) -0.03192(11) 0.0568(4) Uani 1 1 d .
C10 C 0.24476(18) 0.46464(17) 0.01440(16) 0.0411(4) Uani 1 1 d .
C22 C 0.38675(17) 0.57201(17) -0.06340(16) 0.0413(4) Uani 1 1 d .
O2 O -0.00687(17) -0.55527(16) -0.41313(16) 0.0692(5) Uani 1 1 d .
C8 C 0.0889(2) -0.3109(2) -0.18984(17) 0.0475(4) Uani 1 1 d .
H8A H 0.1513 -0.3313 -0.2257 0.071 Uiso 1 1 calc R
H8B H 0.0394 -0.3859 -0.1826 0.071 Uiso 1 1 calc R
H8C H 0.1328 -0.2299 -0.1139 0.071 Uiso 1 1 calc R
C19 C 0.53925(17) 0.5802(2) -0.20268(17) 0.0459(4) Uani 1 1 d .
C21 C 0.4534(2) 0.6944(2) -0.0570(2) 0.0538(5) Uani 1 1 d .
H21 H 0.4469 0.7734 -0.0064 0.065 Uiso 1 1 calc R
O3 O -0.20664(18) -0.62407(16) -0.4270(2) 0.0868(6) Uani 1 1 d .
C24 C 0.26315(19) -0.04012(19) -0.28983(19) 0.0492(5) Uani 1 1 d .
O8 O -0.2184(2) -0.1805(3) -0.5289(2) 0.1095(8) Uani 1 1 d .
C7 C -0.2787(2) -0.5075(2) -0.55807(19) 0.0598(6) Uani 1 1 d .
H7A H -0.3569 -0.5487 -0.5459 0.090 Uiso 1 1 calc R
H7B H -0.2442 -0.5732 -0.5904 0.090 Uiso 1 1 calc R
H7C H -0.2969 -0.4775 -0.6111 0.090 Uiso 1 1 calc R
O9 O -0.36838(18) -0.2669(2) -0.4779(2) 0.0962(7) Uani 1 1 d .
C20 C 0.5284(2) 0.6974(2) -0.1258(2) 0.0551(5) Uani 1 1 d .
H20 H 0.5733 0.7794 -0.1215 0.066 Uiso 1 1 calc R
C23 C 0.6219(2) 0.5846(3) -0.2784(2) 0.0627(6) Uani 1 1 d .
H23A H 0.7080 0.6536 -0.2305 0.094 Uiso 1 1 calc R
H23B H 0.5865 0.6058 -0.3330 0.094 Uiso 1 1 calc R
H23C H 0.6239 0.4974 -0.3202 0.094 Uiso 1 1 calc R
N4 N 0.80845(17) 0.13543(17) -0.26554(15) 0.0508(4) Uani 1 1 d .
C30 C 0.9968(3) 0.2382(4) -0.3169(3) 0.0957(10) Uani 1 1 d .
H30A H 0.9409 0.2077 -0.3922 0.144 Uiso 1 1 calc R
H30B H 1.0254 0.1698 -0.3222 0.144 Uiso 1 1 calc R
H30C H 1.0702 0.3217 -0.2911 0.144 Uiso 1 1 calc R
C29 C 0.9240(2) 0.2625(2) -0.2308(3) 0.0713(7) Uani 1 1 d .
H29A H 0.9816 0.2957 -0.1545 0.086 Uiso 1 1 calc R
H29B H 0.8963 0.3324 -0.2251 0.086 Uiso 1 1 calc R
C27 C 0.7002(2) 0.0931(2) -0.3677(2) 0.0639(6) Uani 1 1 d .
H27A H 0.6384 0.0008 -0.3956 0.077 Uiso 1 1 calc R
H27B H 0.7342 0.0911 -0.4297 0.077 Uiso 1 1 calc R
C25 C 0.7708(3) 0.1502(3) -0.1601(2) 0.0748(7) Uani 1 1 d .
H25A H 0.7404 0.2213 -0.1339 0.090 Uiso 1 1 calc R
H25B H 0.8464 0.1784 -0.0977 0.090 Uiso 1 1 calc R
C28 C 0.6305(2) 0.1827(3) -0.3443(3) 0.0696(7) Uani 1 1 d .
H28A H 0.5682 0.1534 -0.4160 0.104 Uiso 1 1 calc R
H28B H 0.6914 0.2755 -0.3117 0.104 Uiso 1 1 calc R
H28C H 0.5870 0.1765 -0.2902 0.104 Uiso 1 1 calc R
C26 C 0.6668(3) 0.0196(4) -0.1840(3) 0.0967(10) Uani 1 1 d .
H26A H 0.5893 -0.0048 -0.2411 0.145 Uiso 1 1 calc R
H26B H 0.6499 0.0326 -0.1132 0.145 Uiso 1 1 calc R
H26C H 0.6949 -0.0521 -0.2130 0.145 Uiso 1 1 calc R
H1A H 0.099(2) 0.303(2) 0.059(2) 0.054(6) Uiso 1 1 d .
H4 H 0.840(2) 0.072(3) -0.284(2) 0.066(7) Uiso 1 1 d .
H1B H 0.062(3) 0.150(3) 0.015(2) 0.084(8) Uiso 1 1 d .

loop_
_atom_site_aniso_label
_atom_site_aniso_U_11
_atom_site_aniso_U_22
_atom_site_aniso_U_33
_atom_site_aniso_U_23
_atom_site_aniso_U_13
_atom_site_aniso_U_12
O6 0.0665(9) 0.0308(6) 0.0622(9) 0.0216(6) 0.0357(7) 0.0223(6)
C16 0.0293(8) 0.0281(7) 0.0308(8) 0.0134(6) 0.0085(6) 0.0090(6)
C13 0.0315(8) 0.0265(7) 0.0300(8) 0.0129(6) 0.0075(6) 0.0085(6)
O4 0.0511(8) 0.0291(6) 0.0612(8) 0.0171(6) 0.0026(7) 0.0204(6)
C12 0.0327(8) 0.0298(8) 0.0293(8) 0.0126(6) 0.0105(6) 0.0109(6)
C14 0.0333(8) 0.0278(7) 0.0340(8) 0.0122(6) 0.0112(7) 0.0116(6)
C17 0.0327(8) 0.0298(8) 0.0369(9) 0.0175(7) 0.0080(7) 0.0090(6)
C6 0.0328(8) 0.0269(7) 0.0333(8) 0.0158(6) 0.0127(7) 0.0120(6)
C11 0.0330(8) 0.0265(7) 0.0311(8) 0.0115(6) 0.0092(7) 0.0102(6)
C1 0.0338(8) 0.0293(8) 0.0387(9) 0.0174(7) 0.0116(7) 0.0138(6)
O7 0.0767(10) 0.0388(7) 0.0670(9) 0.0210(7) 0.0474(8) 0.0281(7)
C18 0.0371(9) 0.0391(9) 0.0399(9) 0.0209(8) 0.0126(8) 0.0122(7)
C9 0.0382(9) 0.0307(8) 0.0338(8) 0.0175(7) 0.0133(7) 0.0153(6)
C15 0.0365(9) 0.0297(8) 0.0364(9) 0.0140(7) 0.0158(7) 0.0116(6)
F1 0.0766(9) 0.0467(7) 0.1113(12) 0.0327(7) 0.0688(9) 0.0303(6)
N1 0.0626(10) 0.0341(8) 0.0488(9) 0.0187(7) 0.0351(8) 0.0180(7)
C5 0.0385(8) 0.0296(8) 0.0384(9) 0.0208(7) 0.0192(7) 0.0155(6)
F3 0.0768(9) 0.0446(7) 0.0540(7) -0.0026(6) 0.0274(7) 0.0093(6)
C3 0.0366(9) 0.0315(8) 0.0382(9) 0.0127(7) 0.0131(7) 0.0113(7)
N2 0.0554(11) 0.0445(9) 0.0476(9) 0.0170(8) 0.0021(8) 0.0233(8)
C2 0.0345(8) 0.0358(8) 0.0381(9) 0.0179(7) 0.0087(7) 0.0155(7)
C4 0.0436(9) 0.0246(7) 0.0435(9) 0.0168(7) 0.0200(8) 0.0150(6)
F2 0.0900(10) 0.0584(8) 0.1170(12) 0.0560(8) 0.0594(9) 0.0505(8)
N3 0.0611(10) 0.0297(7) 0.0562(10) 0.0212(7) 0.0261(8) 0.0195(7)
O5 0.0800(10) 0.0414(7) 0.0369(7) 0.0221(6) 0.0094(7) 0.0135(7)
C10 0.0461(10) 0.0298(8) 0.0421(10) 0.0148(7) 0.0183(8) 0.0141(7)
C22 0.0428(9) 0.0336(9) 0.0467(10) 0.0214(8) 0.0166(8) 0.0137(7)
O2 0.0823(11) 0.0527(9) 0.0947(13) 0.0399(9) 0.0441(10) 0.0449(8)
C8 0.0609(12) 0.0426(10) 0.0475(10) 0.0268(8) 0.0155(9) 0.0276(9)
C19 0.0386(9) 0.0468(10) 0.0493(11) 0.0307(9) 0.0100(8) 0.0079(8)
C21 0.0619(12) 0.0330(9) 0.0669(13) 0.0264(9) 0.0242(11) 0.0182(9)
O3 0.0832(12) 0.0372(8) 0.1323(17) 0.0410(10) 0.0472(12) 0.0159(8)
C24 0.0504(11) 0.0351(9) 0.0639(13) 0.0223(9) 0.0338(10) 0.0188(8)
O8 0.1052(16) 0.154(2) 0.1171(18) 0.1095(19) 0.0265(14) 0.0559(15)
C7 0.0549(12) 0.0400(11) 0.0516(12) 0.0066(9) 0.0043(10) 0.0133(9)
O9 0.0550(11) 0.1311(19) 0.1144(17) 0.0676(15) 0.0181(11) 0.0516(11)
C20 0.0551(12) 0.0421(10) 0.0689(14) 0.0369(10) 0.0183(10) 0.0104(9)
C23 0.0515(12) 0.0711(15) 0.0681(15) 0.0457(13) 0.0253(11) 0.0123(10)
N4 0.0530(10) 0.0448(9) 0.0561(10) 0.0232(8) 0.0118(8) 0.0297(8)
C30 0.0818(19) 0.118(3) 0.132(3) 0.098(2) 0.0384(19) 0.0426(18)
C29 0.0547(13) 0.0528(13) 0.0976(19) 0.0357(13) 0.0073(13) 0.0249(11)
C27 0.0654(14) 0.0637(14) 0.0555(13) 0.0278(11) 0.0037(11) 0.0307(12)
C25 0.0925(19) 0.095(2) 0.0622(15) 0.0414(14) 0.0323(14) 0.0650(17)
C28 0.0475(12) 0.0767(16) 0.107(2) 0.0644(16) 0.0192(13) 0.0302(11)
C26 0.092(2) 0.129(3) 0.123(3) 0.092(3) 0.054(2) 0.062(2)

loop_
_atom_type_symbol
_atom_type_description
_atom_type_scat_dispersion_real
_atom_type_scat_dispersion_imag
_atom_type_scat_source
C C 0.0033 0.0016 'International Tables Vol C Tables 4.2.6.8 and 6.1.1.4'
H H 0.0000 0.0000 'International Tables Vol C Tables 4.2.6.8 and 6.1.1.4'
F F 0.0171 0.0103 'International Tables Vol C Tables 4.2.6.8 and 6.1.1.4'
N N 0.0061 0.0033 'International Tables Vol C Tables 4.2.6.8 and 6.1.1.4'
O O 0.0106 0.0060 'International Tables Vol C Tables 4.2.6.8 and 6.1.1.4'

loop_
_geom_angle_atom_site_label_1
_geom_angle_atom_site_label_2
_geom_angle_atom_site_label_3
_geom_angle
C10 O6 C22 122.62(13)
C11 C16 C17 119.31(14)
C15 C16 C17 121.42(15)
C15 C16 C11 119.27(14)
C12 C13 C9 117.56(14)
C14 C13 C12 118.72(14)
C14 C13 C9 123.66(14)
C13 C12 C11 118.69(14)
N1 C12 C13 120.48(14)
N1 C12 C11 120.80(15)
C13 C14 C24 121.70(14)
C15 C14 C13 122.01(14)
C15 C14 C24 116.29(15)
C18 C17 C16 124.78(15)
C22 C17 C16 118.25(15)
C22 C17 C18 116.97(15)
C1 C6 C9 115.17(13)
C5 C6 C1 121.79(14)
C5 C6 C9 123.03(14)
C16 C11 C12 120.85(14)
C16 C11 C10 119.92(14)
C12 C11 C10 119.23(15)
O4 C1 C6 121.74(14)
O4 C1 C2 122.91(14)
C2 C1 C6 115.31(14)
C17 C18 H18 118.8
C19 C18 C17 122.50(17)
C19 C18 H18 118.8
C6 C9 C13 119.43(13)
O5 C9 C13 118.40(14)
O5 C9 C6 122.14(15)
C16 C15 C14 120.45(15)
C16 C15 H15 119.8
C14 C15 H15 119.8
C12 N1 H1A 120.8(14)
C12 N1 H1B 121.2(19)
H1A N1 H1B 118(2)
C6 C5 C8 122.04(15)
C4 C5 C6 117.44(14)
C4 C5 C8 120.51(14)
C2 C3 C4 115.33(15)
C2 C3 C7 121.62(17)
C4 C3 C7 122.99(16)
O8 N2 C2 118.88(19)
O8 N2 O9 122.1(2)
O9 N2 C2 118.9(2)
C1 C2 N2 114.83(14)
C3 C2 C1 125.44(15)
C3 C2 N2 119.70(15)
C5 C4 C3 124.64(14)
C5 C4 N3 118.15(15)
C3 C4 N3 117.21(15)
O2 N3 C4 118.85(16)
O3 N3 C4 118.39(16)
O3 N3 O2 122.75(17)
O6 C10 C11 118.23(15)
O7 C10 O6 115.01(15)
O7 C10 C11 126.76(16)
C17 C22 O6 121.67(15)
C17 C22 C21 122.13(18)
C21 C22 O6 116.19(16)
C5 C8 H8A 109.5
C5 C8 H8B 109.5
C5 C8 H8C 109.5
H8A C8 H8B 109.5
H8A C8 H8C 109.5
H8B C8 H8C 109.5
C18 C19 C20 117.78(17)
C18 C19 C23 121.19(19)
C20 C19 C23 121.03(18)
C22 C21 H21 120.4
C20 C21 C22 119.12(18)
C20 C21 H21 120.4
F1 C24 C14 112.16(14)
F3 C24 C14 113.23(16)
F3 C24 F1 106.08(17)
F3 C24 F2 106.56(16)
F2 C24 C14 112.01(17)
F2 C24 F1 106.31(16)
C3 C7 H7A 109.5
C3 C7 H7B 109.5
C3 C7 H7C 109.5
H7A C7 H7B 109.5
H7A C7 H7C 109.5
H7B C7 H7C 109.5
C19 C20 H20 119.3
C21 C20 C19 121.49(17)
C21 C20 H20 119.3
C19 C23 H23A 109.5
C19 C23 H23B 109.5
C19 C23 H23C 109.5
H23A C23 H23B 109.5
H23A C23 H23C 109.5
H23B C23 H23C 109.5
C29 N4 C25 109.3(2)
C29 N4 H4 102.8(16)
C27 N4 C29 113.75(19)
C27 N4 C25 114.25(18)
C27 N4 H4 109.9(16)
C25 N4 H4 105.9(16)
H30A C30 H30B 109.5
H30A C30 H30C 109.5
H30B C30 H30C 109.5
C29 C30 H30A 109.5
C29 C30 H30B 109.5
C29 C30 H30C 109.5
N4 C29 C30 112.2(2)
N4 C29 H29A 109.2
N4 C29 H29B 109.2
C30 C29 H29A 109.2
C30 C29 H29B 109.2
H29A C29 H29B 107.9
N4 C27 H27A 108.5
N4 C27 H27B 108.5
N4 C27 C28 115.0(2)
H27A C27 H27B 107.5
C28 C27 H27A 108.5
C28 C27 H27B 108.5
N4 C25 H25A 109.1
N4 C25 H25B 109.1
N4 C25 C26 112.6(2)
H25A C25 H25B 107.8
C26 C25 H25A 109.1
C26 C25 H25B 109.1
C27 C28 H28A 109.5
C27 C28 H28B 109.5
C27 C28 H28C 109.5
H28A C28 H28B 109.5
H28A C28 H28C 109.5
H28B C28 H28C 109.5
C25 C26 H26A 109.5
C25 C26 H26B 109.5
C25 C26 H26C 109.5
H26A C26 H26B 109.5
H26A C26 H26C 109.5
H26B C26 H26C 109.5

loop_
_geom_bond_atom_site_label_1
_geom_bond_atom_site_label_2
_geom_bond_distance
O6 C10 1.362(2)
O6 C22 1.389(2)
C16 C17 1.463(2)
C16 C11 1.404(2)
C16 C15 1.388(2)
C13 C12 1.423(2)
C13 C14 1.394(2)
C13 C9 1.514(2)
O4 C1 1.2686(19)
C12 C11 1.427(2)
C12 N1 1.347(2)
C14 C15 1.389(2)
C14 C24 1.510(2)
C17 C18 1.397(2)
C17 C22 1.382(2)
C6 C1 1.430(2)
C6 C9 1.480(2)
C6 C5 1.399(2)
C11 C10 1.461(2)
C1 C2 1.425(2)
O7 C10 1.206(2)
C18 H18 0.9300
C18 C19 1.385(2)
C9 O5 1.218(2)
C15 H15 0.9300
F1 C24 1.338(2)
N1 H1A 0.93(2)
N1 H1B 0.88(3)
C5 C4 1.396(2)
C5 C8 1.512(2)
F3 C24 1.320(2)
C3 C2 1.370(2)
C3 C4 1.397(2)
C3 C7 1.503(3)
N2 C2 1.468(2)
N2 O8 1.195(3)
N2 O9 1.201(3)
C4 N3 1.465(2)
F2 C24 1.338(3)
N3 O2 1.221(2)
N3 O3 1.219(2)
C22 C21 1.388(2)
C8 H8A 0.9600
C8 H8B 0.9600
C8 H8C 0.9600
C19 C20 1.396(3)
C19 C23 1.503(3)
C21 H21 0.9300
C21 C20 1.364(3)
C7 H7A 0.9600
C7 H7B 0.9600
C7 H7C 0.9600
C20 H20 0.9300
C23 H23A 0.9600
C23 H23B 0.9600
C23 H23C 0.9600
N4 C29 1.498(3)
N4 C27 1.489(3)
N4 C25 1.503(3)
N4 H4 0.91(3)
C30 H30A 0.9600
C30 H30B 0.9600
C30 H30C 0.9600
C30 C29 1.511(4)
C29 H29A 0.9700
C29 H29B 0.9700
C27 H27A 0.9700
C27 H27B 0.9700
C27 C28 1.496(3)
C25 H25A 0.9700
C25 H25B 0.9700
C25 C26 1.507(4)
C28 H28A 0.9600
C28 H28B 0.9600
C28 H28C 0.9600
C26 H26A 0.9600
C26 H26B 0.9600
C26 H26C 0.9600

loop_
_geom_torsion_atom_site_label_1
_geom_torsion_atom_site_label_2
_geom_torsion_atom_site_label_3
_geom_torsion_atom_site_label_4
_geom_torsion
O6 C22 C21 C20 179.13(18)
C16 C17 C18 C19 -179.67(16)
C16 C17 C22 O6 0.3(3)
C16 C17 C22 C21 179.54(17)
C16 C11 C10 O6 -0.4(2)
C16 C11 C10 O7 178.65(18)
C13 C12 C11 C16 -0.5(2)
C13 C12 C11 C10 179.29(15)
C13 C14 C15 C16 0.8(2)
C13 C14 C24 F1 -162.97(16)
C13 C14 C24 F3 77.0(2)
C13 C14 C24 F2 -43.5(2)
O4 C1 C2 C3 -176.01(17)
O4 C1 C2 N2 2.0(3)
C12 C13 C14 C15 -0.7(2)
C12 C13 C14 C24 178.96(15)
C12 C13 C9 C6 124.30(16)
C12 C13 C9 O5 -54.1(2)
C12 C11 C10 O6 179.79(15)
C12 C11 C10 O7 -1.1(3)
C14 C13 C12 C11 0.6(2)
C14 C13 C12 N1 178.44(15)
C14 C13 C9 C6 -58.4(2)
C14 C13 C9 O5 123.22(18)
C17 C16 C11 C12 -179.30(14)
C17 C16 C11 C10 0.9(2)
C17 C16 C15 C14 179.17(15)
C17 C18 C19 C20 0.5(3)
C17 C18 C19 C23 -179.65(17)
C17 C22 C21 C20 -0.2(3)
C6 C1 C2 C3 1.8(3)
C6 C1 C2 N2 179.77(15)
C6 C5 C4 C3 -1.5(2)
C6 C5 C4 N3 178.83(15)
C11 C16 C17 C18 178.32(15)
C11 C16 C17 C22 -0.9(2)
C11 C16 C15 C14 -0.6(2)
C1 C6 C9 C13 -45.2(2)
C1 C6 C9 O5 133.16(18)
C1 C6 C5 C4 2.5(2)
C1 C6 C5 C8 -178.33(15)
C18 C17 C22 O6 -178.95(15)
C18 C17 C22 C21 0.3(3)
C18 C19 C20 C21 -0.4(3)
C9 C13 C12 C11 178.06(14)
C9 C13 C12 N1 -4.1(2)
C9 C13 C14 C15 -178.04(15)
C9 C13 C14 C24 1.7(2)
C9 C6 C1 O4 -5.4(2)
C9 C6 C1 C2 176.84(15)
C9 C6 C5 C4 -176.86(15)
C9 C6 C5 C8 2.4(2)
C15 C16 C17 C18 -1.5(2)
C15 C16 C17 C22 179.35(16)
C15 C16 C11 C12 0.5(2)
C15 C16 C11 C10 -179.27(15)
C15 C14 C24 F1 16.8(2)
C15 C14 C24 F3 -103.27(18)
C15 C14 C24 F2 136.20(17)
N1 C12 C11 C16 -178.33(15)
N1 C12 C11 C10 1.4(2)
C5 C6 C1 O4 175.27(16)
C5 C6 C1 C2 -2.5(2)
C5 C6 C9 C13 134.18(16)
C5 C6 C9 O5 -47.5(2)
C5 C4 N3 O2 -55.5(2)
C5 C4 N3 O3 125.1(2)
C3 C4 N3 O2 124.79(19)
C3 C4 N3 O3 -54.6(3)
C2 C3 C4 C5 0.7(3)
C2 C3 C4 N3 -179.62(16)
C4 C3 C2 C1 -0.9(3)
C4 C3 C2 N2 -178.80(16)
C10 O6 C22 C17 0.2(3)
C10 O6 C22 C21 -179.07(18)
C22 O6 C10 C11 -0.2(3)
C22 O6 C10 O7 -179.35(16)
C22 C17 C18 C19 -0.5(3)
C22 C21 C20 C19 0.2(3)
C8 C5 C4 C3 179.24(17)
C8 C5 C4 N3 -0.4(2)
C24 C14 C15 C16 -178.95(16)
O8 N2 C2 C1 72.4(3)
O8 N2 C2 C3 -109.4(2)
C7 C3 C2 C1 -178.07(18)
C7 C3 C2 N2 4.0(3)
C7 C3 C4 C5 177.88(18)
C7 C3 C4 N3 -2.5(3)
O9 N2 C2 C1 -104.7(2)
O9 N2 C2 C3 73.4(3)
C23 C19 C20 C21 179.8(2)
C29 N4 C27 C28 -71.3(3)
C29 N4 C25 C26 -172.1(2)
C27 N4 C29 C30 -72.1(2)
C27 N4 C25 C26 59.1(3)
C25 N4 C29 C30 158.94(19)
C25 N4 C27 C28 55.2(3)
